data_4313683
loop_
_publ_author_name
'Changneng Chen'
'Deguang Huang'
'Xiaofeng Zhang'
'Feng Chen'
'Hongping Zhu'
'Qiutian Liu'
'Cunxi Zhang'
'Daizheng Liao'
'Licun Li'
'Licheng Sun'

_publ_section_title
;
 Aggregate Manganese Schiff Base Moieties by Terephthalate or Acetate:
 Dinuclear Manganese and Trinuclear Mixed Metal Mn2/Na Complexes
;
_journal_name_full 'Inorganic Chemistry'
_journal_page_first 3540
_journal_page_last 3548
_journal_paper_doi 10.1021/ic025944z
_journal_volume 42
_journal_year 2003
_chemical_compound_source 'see text'
_chemical_formula_moiety 'C44 H48 Mn2 N4 O12'
_chemical_formula_sum 'C44 H48 Mn2 N4 O12'
_chemical_formula_weight 934.74
_space_group_IT_number 14
_symmetry_cell_setting monoclinic
_symmetry_space_group_name_Hall '-P 2yn'
_symmetry_space_group_name_H-M 'P 1 21/n 1'
_atom_sites_solution_hydrogens geom
_atom_sites_solution_primary direct
_atom_sites_solution_secondary difmap
_audit_creation_method SHELXL-97
_cell_angle_alpha 90.00
_cell_angle_beta 100.30(3)
_cell_angle_gamma 90.00
_cell_formula_units_Z 2
_cell_length_a 11.144(2)
_cell_length_b 10.878(2)
_cell_length_c 18.917(4)
_cell_measurement_temperature 293(2)
_cell_measurement_theta_max 25.97
_cell_measurement_theta_min 1.98
_cell_volume 2256.2(8)
_computing_cell_refinement 'Siemens SMART & SAINT'
_computing_data_collection 'Siemens SMART'
_computing_data_reduction 'Siemens XPREP SHELXTL'
_computing_molecular_graphics 'Bruker SHELXTL'
_computing_publication_material 'Bruker SHELXTL'
_computing_structure_refinement 'Siemens SHELXTL'
_computing_structure_solution 'Siemens SHELXTL'
_diffrn_ambient_temperature 293(2)
_diffrn_measured_fraction_theta_full 1.000
_diffrn_measured_fraction_theta_max 1.000
_diffrn_measurement_device_type 'Enraf Nonius CAD4'
_diffrn_measurement_method '\w scans'
_diffrn_radiation_monochromator graphite
_diffrn_radiation_source 'fine-focus sealed tube'
_diffrn_radiation_type MoK\a
_diffrn_radiation_wavelength 0.71073
_diffrn_reflns_av_R_equivalents 0.0412
_diffrn_reflns_av_sigmaI/netI 0.0538
_diffrn_reflns_limit_h_max 13
_diffrn_reflns_limit_h_min -13
_diffrn_reflns_limit_k_max 13
_diffrn_reflns_limit_k_min 0
_diffrn_reflns_limit_l_max 23
_diffrn_reflns_limit_l_min 0
_diffrn_reflns_number 4563
_diffrn_reflns_theta_full 25.97
_diffrn_reflns_theta_max 25.97
_diffrn_reflns_theta_min 1.98
_diffrn_standards_decay_% none
_diffrn_standards_interval_count none
_diffrn_standards_interval_time none
_diffrn_standards_number none
_exptl_absorpt_coefficient_mu 0.624
_exptl_absorpt_correction_T_max 1.000
_exptl_absorpt_correction_T_min .909
_exptl_absorpt_correction_type empirical
_exptl_absorpt_process_details 'SADABS (Sheldrick, 1996)'
_exptl_crystal_colour black
_exptl_crystal_density_diffrn 1.376
_exptl_crystal_density_method 'not measured'
_exptl_crystal_description block
_exptl_crystal_F_000 972
_exptl_crystal_size_max .65
_exptl_crystal_size_mid .40
_exptl_crystal_size_min .25
_refine_diff_density_max 0.871
_refine_diff_density_min -0.541
_refine_diff_density_rms 0.126
_refine_ls_extinction_expression none
_refine_ls_extinction_method none
_refine_ls_goodness_of_fit_ref 1.224
_refine_ls_hydrogen_treatment mixed
_refine_ls_matrix_type full
_refine_ls_number_parameters 287
_refine_ls_number_reflns 4427
_refine_ls_number_restraints 0
_refine_ls_restrained_S_all 1.224
_refine_ls_R_factor_gt 0.0655
_refine_ls_shift/su_max 0.000
_refine_ls_shift/su_mean 0.000
_refine_ls_structure_factor_coef Fsqd
_refine_ls_weighting_details 'calc w=1/[\ s^2^(Fo^2^)+(0.1000P)^2^+0.0000P] where P=(Fo^2^+2Fc^2^)/3'
_refine_ls_weighting_scheme calc
_refine_ls_wR_factor_gt 0.1859
_refine_ls_wR_factor_ref 0.1950
_reflns_number_gt 3264
_reflns_number_total 4427
_reflns_threshold_expression >2sigma(I)
_cod_data_source_file ic025944zsi20030410_105635_1.cif
_cod_data_source_block ch-241s(Complex1)
_cod_depositor_comments
;
The following automatic conversions were performed:

'_symmetry_cell_setting' value 'Monoclinic' changed to 'monoclinic'
according to the built-in table from CIF Core dictionary named
'cif_core.dic' version 2.4.1 from 2010-06-29.

Automatic conversion script
Id: cif_fix_values 1646 2011-03-28 12:23:43Z adriana 
;
_cod_original_cell_volume 2256.3(8)
_cod_database_code 4313683
_refine_ls_r_factor_ref 0.0925

loop_
_symmetry_equiv_pos_as_xyz
'x, y, z'
'-x+1/2, y+1/2, -z+1/2'
'-x, -y, -z'
'x-1/2, -y-1/2, z-1/2'

loop_
_atom_site_label
_atom_site_type_symbol
_atom_site_fract_x
_atom_site_fract_y
_atom_site_fract_z
_atom_site_U_iso_or_equiv
_atom_site_adp_type
_atom_site_occupancy
_atom_site_symmetry_multiplicity
_atom_site_calc_flag
_atom_site_refinement_flags
_atom_site_disorder_assembly
_atom_site_disorder_group
Mn Mn 1.27164(5) -0.18124(6) 0.66126(3) 0.0343(2) Uani 1 1 d . . .
O1 O 1.4115(3) -0.2761(3) 0.65610(16) 0.0441(7) Uani 1 1 d . . .
O2 O 1.2553(3) -0.1555(3) 0.56161(15) 0.0440(7) Uani 1 1 d . . .
N1 N 1.3099(3) -0.1903(3) 0.77030(18) 0.0373(8) Uani 1 1 d . . .
N2 N 1.1245(3) -0.0708(3) 0.66156(18) 0.0390(8) Uani 1 1 d . . .
C1 C 1.5160(4) -0.2745(4) 0.7027(2) 0.0439(10) Uani 1 1 d . . .
C2 C 1.6224(5) -0.3194(5) 0.6816(3) 0.0619(14) Uani 1 1 d . . .
H2A H 1.6176 -0.3530 0.6359 0.074 Uiso 1 1 calc R . .
C3 C 1.7335(5) -0.3147(6) 0.7268(4) 0.0748(18) Uani 1 1 d . . .
H3A H 1.8033 -0.3405 0.7105 0.090 Uiso 1 1 calc R . .
C4 C 1.7421(5) -0.2724(7) 0.7956(4) 0.0803(19) Uani 1 1 d . . .
H4A H 1.8176 -0.2705 0.8259 0.096 Uiso 1 1 calc R . .
C5 C 1.6398(5) -0.2326(5) 0.8202(3) 0.0627(14) Uani 1 1 d . . .
H5A H 1.6460 -0.2054 0.8673 0.075 Uiso 1 1 calc R . .
C6 C 1.5257(4) -0.2332(4) 0.7740(2) 0.0444(10) Uani 1 1 d . . .
C7 C 1.4203(4) -0.2029(4) 0.8041(2) 0.0433(10) Uani 1 1 d . . .
H7A H 1.4330 -0.1909 0.8535 0.052 Uiso 1 1 calc R . .
C8 C 1.2136(4) -0.1806(4) 0.8143(2) 0.0450(10) Uani 1 1 d . . .
H8A H 1.2515 -0.1709 0.8643 0.054 Uiso 1 1 calc R . .
H8B H 1.1672 -0.2565 0.8102 0.054 Uiso 1 1 calc R . .
C9 C 1.1272(4) -0.0747(4) 0.7930(2) 0.0473(11) Uani 1 1 d . . .
H9A H 1.1742 0.0007 0.7951 0.057 Uiso 1 1 calc R . .
H9B H 1.0733 -0.0679 0.8278 0.057 Uiso 1 1 calc R . .
C10 C 1.0500(4) -0.0864(5) 0.7182(2) 0.0453(11) Uani 1 1 d . . .
H10A H 1.0113 -0.1666 0.7132 0.054 Uiso 1 1 calc R . .
H10B H 0.9862 -0.0246 0.7122 0.054 Uiso 1 1 calc R . .
C11 C 1.0914(4) 0.0112(4) 0.6137(2) 0.0402(10) Uani 1 1 d . . .
H11A H 1.0260 0.0608 0.6199 0.048 Uiso 1 1 calc R . .
C12 C 1.1447(4) 0.0345(4) 0.5517(2) 0.0394(9) Uani 1 1 d . . .
C13 C 1.1106(4) 0.1422(4) 0.5099(3) 0.0490(12) Uani 1 1 d . . .
H13A H 1.0575 0.1984 0.5250 0.059 Uiso 1 1 calc R . .
C14 C 1.1548(5) 0.1646(5) 0.4475(3) 0.0554(13) Uani 1 1 d . . .
H14A H 1.1349 0.2368 0.4218 0.066 Uiso 1 1 calc R . .
C15 C 1.2294(5) 0.0779(5) 0.4239(3) 0.0565(13) Uani 1 1 d . . .
H15A H 1.2581 0.0917 0.3814 0.068 Uiso 1 1 calc R . .
C16 C 1.2618(4) -0.0276(5) 0.4617(2) 0.0507(12) Uani 1 1 d . . .
H16A H 1.3109 -0.0847 0.4439 0.061 Uiso 1 1 calc R . .
C17 C 1.2225(4) -0.0518(4) 0.5270(2) 0.0408(10) Uani 1 1 d . . .
O3 O 1.3906(4) -0.0030(4) 0.6776(2) 0.0437(9) Uani 1 1 d . . .
C30 C 1.4822(5) 0.0211(5) 0.6376(3) 0.0607(14) Uani 1 1 d . . .
H30A H 1.5205 0.0981 0.6525 0.091 Uiso 1 1 calc R . .
H30B H 1.4469 0.0251 0.5875 0.091 Uiso 1 1 calc R . .
H30C H 1.5418 -0.0435 0.6453 0.091 Uiso 1 1 calc R . .
O4 O 1.1629(3) -0.3395(3) 0.65907(17) 0.0482(8) Uani 1 1 d . . .
O5 O 1.0006(3) -0.4269(3) 0.68878(16) 0.0516(8) Uani 1 1 d . . .
C20 C 1.0662(4) -0.4005(4) 0.6443(2) 0.0357(9) Uani 1 1 d . . .
C21 C 1.0314(4) -0.4506(4) 0.5693(2) 0.0354(9) Uani 1 1 d . . .
C22 C 1.1165(4) -0.4515(4) 0.5232(2) 0.0406(10) Uani 1 1 d . . .
C23 C 1.0848(4) -0.5006(4) 0.4534(2) 0.0392(10) Uani 1 1 d . . .
O01 O 1.424(2) -0.378(2) 0.5116(12) 0.142(7) Uiso 0.33 1 d P . .
O02 O 1.3948(14) -0.3210(15) 0.4716(9) 0.093(4) Uiso 0.33 1 d P . .
O03 O 1.4969(14) -0.3178(13) 0.4803(8) 0.087(4) Uiso 0.33 1 d P . .
H33A H 1.409(5) 0.014(5) 0.703(2) 0.019(17) Uiso 1 1 d . . .

loop_
_atom_site_aniso_label
_atom_site_aniso_U_11
_atom_site_aniso_U_22
_atom_site_aniso_U_33
_atom_site_aniso_U_23
_atom_site_aniso_U_13
_atom_site_aniso_U_12
Mn 0.0358(4) 0.0335(4) 0.0341(4) -0.0019(3) 0.0075(2) 0.0006(3)
O1 0.0416(17) 0.0476(17) 0.0444(17) -0.0011(14) 0.0107(14) 0.0088(14)
O2 0.0555(19) 0.0421(17) 0.0356(16) 0.0031(13) 0.0113(14) 0.0098(14)
N1 0.0420(19) 0.0304(18) 0.0408(19) -0.0003(15) 0.0113(15) -0.0034(15)
N2 0.0354(19) 0.044(2) 0.0378(19) -0.0081(16) 0.0086(15) -0.0020(15)
C1 0.047(3) 0.035(2) 0.052(3) 0.014(2) 0.013(2) 0.0066(19)
C2 0.056(3) 0.069(4) 0.064(3) 0.014(3) 0.018(3) 0.019(3)
C3 0.051(3) 0.093(5) 0.082(4) 0.025(4) 0.017(3) 0.029(3)
C4 0.046(3) 0.098(5) 0.090(5) 0.012(4) -0.009(3) 0.015(3)
C5 0.055(3) 0.062(3) 0.065(3) 0.007(3) -0.006(3) 0.011(3)
C6 0.043(2) 0.038(2) 0.050(3) 0.009(2) 0.002(2) 0.0051(19)
C7 0.057(3) 0.034(2) 0.036(2) 0.0023(18) 0.002(2) 0.0027(19)
C8 0.051(3) 0.045(2) 0.042(2) 0.000(2) 0.015(2) -0.004(2)
C9 0.054(3) 0.045(3) 0.048(3) -0.012(2) 0.023(2) -0.004(2)
C10 0.038(2) 0.051(3) 0.050(3) -0.006(2) 0.019(2) 0.000(2)
C11 0.038(2) 0.038(2) 0.044(2) -0.008(2) 0.0050(19) 0.0026(18)
C12 0.038(2) 0.039(2) 0.040(2) -0.0026(19) 0.0013(18) -0.0011(18)
C13 0.049(3) 0.039(2) 0.055(3) -0.004(2) -0.002(2) 0.010(2)
C14 0.065(3) 0.047(3) 0.052(3) 0.011(2) 0.003(2) 0.003(2)
C15 0.059(3) 0.065(3) 0.047(3) 0.016(2) 0.014(2) 0.005(3)
C16 0.051(3) 0.061(3) 0.043(2) 0.005(2) 0.015(2) 0.014(2)
C17 0.040(2) 0.042(2) 0.038(2) -0.0004(19) 0.0004(18) -0.0004(19)
O3 0.045(2) 0.045(2) 0.041(2) -0.0015(18) 0.0081(18) -0.0114(15)
C30 0.060(3) 0.067(3) 0.061(3) -0.003(3) 0.026(3) -0.019(3)
O4 0.0525(19) 0.0436(18) 0.0461(18) -0.0084(14) 0.0024(15) -0.0142(15)
O5 0.0476(18) 0.069(2) 0.0405(17) -0.0047(16) 0.0129(15) -0.0049(16)
C20 0.040(2) 0.026(2) 0.038(2) -0.0020(17) 0.0015(18) 0.0041(17)
C21 0.035(2) 0.032(2) 0.037(2) 0.0009(17) 0.0034(17) 0.0004(17)
C22 0.033(2) 0.043(2) 0.046(2) -0.004(2) 0.0065(19) -0.0056(18)
C23 0.036(2) 0.044(2) 0.038(2) -0.0051(19) 0.0072(18) -0.0057(18)

loop_
_atom_type_symbol
_atom_type_description
_atom_type_scat_dispersion_real
_atom_type_scat_dispersion_imag
_atom_type_scat_source
C C 0.0033 0.0016 'International Tables Vol C Tables   4.2.6.8 and 6.1.1.4'
H H 0.0000 0.0000 'International Tables Vol C Tables   4.2.6.8 and 6.1.1.4'
N N 0.0061 0.0033 'International Tables Vol C Tables   4.2.6.8 and 6.1.1.4'
O O 0.0106 0.0060 'International Tables Vol C Tables   4.2.6.8 and 6.1.1.4'
Na Na 0.0362 0.0249 'International Tables Vol C Tables   4.2.6.8 and 6.1.1.4'
Cl Cl 0.1484 0.1585 'International Tables Vol C Tables   4.2.6.8 and 6.1.1.4'
Mn Mn 0.3368 0.7283 'International Tables Vol C Tables   4.2.6.8 and 6.1.1.4'

loop_
_geom_angle_atom_site_label_1
_geom_angle_atom_site_label_2
_geom_angle_atom_site_label_3
_geom_angle
_geom_angle_site_symmetry_1
_geom_angle_site_symmetry_3
_geom_angle_publ_flag
O2 Mn O1 87.85(13) . . yes
O2 Mn N1 171.40(14) . . yes
O1 Mn N1 90.03(14) . . yes
O2 Mn N2 88.92(13) . . yes
O1 Mn N2 175.92(14) . . yes
N1 Mn N2 92.80(14) . . yes
O2 Mn O4 98.63(13) . . yes
O1 Mn O4 91.71(14) . . yes
N1 Mn O4 89.77(13) . . yes
N2 Mn O4 91.23(14) . . yes
O2 Mn O3 87.69(14) . . yes
O1 Mn O3 90.34(14) . . yes
N1 Mn O3 83.98(14) . . yes
N2 Mn O3 87.05(15) . . yes
O4 Mn O3 173.43(14) . . yes
C1 O1 Mn 126.4(3) . . ?
C17 O2 Mn 126.3(3) . . ?
C7 N1 C8 117.1(4) . . ?
C7 N1 Mn 121.1(3) . . ?
C8 N1 Mn 121.8(3) . . ?
C11 N2 C10 117.7(4) . . ?
C11 N2 Mn 122.8(3) . . ?
C10 N2 Mn 119.5(3) . . ?
O1 C1 C2 119.5(4) . . ?
O1 C1 C6 123.1(4) . . ?
C2 C1 C6 117.4(4) . . ?
C3 C2 C1 121.5(5) . . ?
C4 C3 C2 120.5(5) . . ?
C3 C4 C5 120.4(5) . . ?
C4 C5 C6 120.0(5) . . ?
C5 C6 C1 120.1(4) . . ?
C5 C6 C7 117.8(4) . . ?
C1 C6 C7 121.8(4) . . ?
N1 C7 C6 127.3(4) . . ?
N1 C8 C9 113.4(4) . . ?
C8 C9 C10 114.3(4) . . ?
N2 C10 C9 111.5(4) . . ?
N2 C11 C12 126.5(4) . . ?
C17 C12 C13 118.7(4) . . ?
C17 C12 C11 121.6(4) . . ?
C13 C12 C11 119.5(4) . . ?
C14 C13 C12 121.3(4) . . ?
C13 C14 C15 118.9(5) . . ?
C16 C15 C14 121.5(5) . . ?
C15 C16 C17 121.4(5) . . ?
O2 C17 C16 119.5(4) . . ?
O2 C17 C12 122.2(4) . . ?
C16 C17 C12 118.2(4) . . ?
C30 O3 Mn 122.4(3) . . ?
C20 O4 Mn 155.2(3) . . ?
O5 C20 O4 124.0(4) . . ?
O5 C20 C21 118.1(4) . . ?
O4 C20 C21 117.9(4) . . ?
C23 C21 C22 120.2(4) 3_746 . ?
C23 C21 C20 119.7(4) 3_746 . ?
C22 C21 C20 120.1(4) . . ?
C21 C22 C23 120.2(4) . . ?
C21 C23 C22 119.7(4) 3_746 . ?
O02 O01 O03 57.8(16) . . ?
O01 O02 O03 74.0(18) . . ?
O02 O03 O01 48.2(13) . . ?

loop_
_geom_bond_atom_site_label_1
_geom_bond_atom_site_label_2
_geom_bond_distance
_geom_bond_site_symmetry_2
_geom_bond_publ_flag
Mn O2 1.882(3) . yes
Mn O1 1.886(3) . yes
Mn N1 2.033(4) . yes
Mn N2 2.034(4) . yes
Mn O4 2.102(3) . yes
Mn O3 2.338(4) . yes
O1 C1 1.329(5) . ?
O2 C17 1.322(5) . ?
N1 C7 1.288(6) . ?
N1 C8 1.476(5) . ?
N2 C11 1.277(6) . ?
N2 C10 1.477(5) . ?
C1 C2 1.404(6) . ?
C1 C6 1.409(6) . ?
C2 C3 1.374(8) . ?
C3 C4 1.367(9) . ?
C4 C5 1.377(8) . ?
C5 C6 1.408(7) . ?
C6 C7 1.431(6) . ?
C8 C9 1.509(7) . ?
C9 C10 1.525(6) . ?
C11 C12 1.429(6) . ?
C12 C17 1.414(6) . ?
C12 C13 1.427(6) . ?
C13 C14 1.380(7) . ?
C14 C15 1.383(7) . ?
C15 C16 1.366(7) . ?
C16 C17 1.407(6) . ?
O3 C30 1.399(6) . ?
O4 C20 1.254(5) . ?
O5 C20 1.243(5) . ?
C20 C21 1.506(6) . ?
C21 C23 1.394(6) 3_746 ?
C21 C22 1.397(6) . ?
C22 C23 1.411(6) . ?
C23 C21 1.394(6) 3_746 ?
O01 O02 0.99(2) . ?
O01 O03 1.27(2) . ?
O02 O03 1.121(18) . ?
